data_1573793
_journal_paper_doi 10.1039/D4CC06512C
_chemical_compound_source 'synthesized by the authors'
_chemical_formula_moiety 'C29 H23 N O Si'
_chemical_formula_sum 'C29 H23 N O Si'
_chemical_formula_weight 429.57
_space_group_crystal_system monoclinic
_space_group_IT_number 14
_space_group_name_Hall '-P 2ybc'
_space_group_name_H-M_alt 'P 1 21/c 1'
_atom_sites_solution_hydrogens geom
_atom_sites_solution_primary direct
_audit_creation_method SHELXL-2019/3
_audit_update_record
;
2024-07-24 deposited with the CCDC.	2025-01-28 downloaded from the CCDC.
;
_cell_angle_alpha 90
_cell_angle_beta 105.1290(10)
_cell_angle_gamma 90
_cell_formula_units_Z 4
_cell_length_a 7.7962(3)
_cell_length_b 22.1366(8)
_cell_length_c 13.7791(5)
_cell_measurement_reflns_used 9697
_cell_measurement_temperature 150(2)
_cell_measurement_theta_max 27.4781
_cell_measurement_theta_min 2.8587
_cell_volume 2295.60(15)
_computing_cell_refinement 'SAINT V8.40B (Bruker AXS LLC, 2019)'
_computing_data_collection 'Bruker Instrument Service vV6.2.16'
_computing_data_reduction 'SAINT V8.40B (Bruker AXS LLC, 2019)'
_computing_structure_refinement 'SHELXL-2019/2 (Sheldrick, 2019)'
_computing_structure_solution 'SHELXT 2018/2 (Sheldrick, 2018)'
_diffrn_ambient_temperature 150(2)
_diffrn_measured_fraction_theta_full 0.996
_diffrn_measured_fraction_theta_max 0.995
_diffrn_measurement_device_type 'Bruker D8 VENTURE Kappa Duo PHOTONIII CMOS'
_diffrn_measurement_method '\f and \w scans'
_diffrn_radiation_monochromator 'Quazar Mo multilayer optic'
_diffrn_radiation_type MoK\a
_diffrn_radiation_wavelength 0.71073
_diffrn_reflns_av_R_equivalents 0.0285
_diffrn_reflns_av_unetI/netI 0.0105
_diffrn_reflns_Laue_measured_fraction_full 0.996
_diffrn_reflns_Laue_measured_fraction_max 0.995
_diffrn_reflns_limit_h_max 10
_diffrn_reflns_limit_h_min -10
_diffrn_reflns_limit_k_max 28
_diffrn_reflns_limit_k_min -28
_diffrn_reflns_limit_l_max 17
_diffrn_reflns_limit_l_min -17
_diffrn_reflns_number 93008
_diffrn_reflns_point_group_measured_fraction_full 0.996
_diffrn_reflns_point_group_measured_fraction_max 0.995
_diffrn_reflns_theta_full 25.242
_diffrn_reflns_theta_max 27.525
_diffrn_reflns_theta_min 2.859
_diffrn_source 'I\mS  micro-focus sealed tube'
_exptl_absorpt_coefficient_mu 0.124
_exptl_absorpt_correction_T_max 0.98
_exptl_absorpt_correction_T_min 0.92
_exptl_absorpt_correction_type multi-scan
_exptl_absorpt_process_details
;
Krause, L., Herbst-Irmer, R., Sheldrick, G. M., Stalke, D. (2015).
"Comparison of silver and molybdenum microfocus X-ray sources for
single-crystal structure determination"
J. Appl. Cryst. 48, 3-10.
doi:10.1107/S1600576714022985
;
_exptl_crystal_colour orange
_exptl_crystal_density_diffrn 1.243
_exptl_crystal_description prism
_exptl_crystal_F_000 904
_exptl_crystal_size_max 0.359
_exptl_crystal_size_mid 0.256
_exptl_crystal_size_min 0.174
_refine_diff_density_max 0.326
_refine_diff_density_min -0.294
_refine_diff_density_rms 0.039
_refine_ls_extinction_method none
_refine_ls_goodness_of_fit_ref 1.043
_refine_ls_hydrogen_treatment constr
_refine_ls_matrix_type full
_refine_ls_number_parameters 292
_refine_ls_number_reflns 5249
_refine_ls_number_restraints 0
_refine_ls_restrained_S_all 1.043
_refine_ls_R_factor_all 0.0375
_refine_ls_R_factor_gt 0.0359
_refine_ls_shift/su_max 0.001
_refine_ls_shift/su_mean 0.000
_refine_ls_structure_factor_coef Fsqd
_refine_ls_weighting_details 'w=1/[\s^2^(Fo^2^)+(0.0465P)^2^+1.0080P] where P=(Fo^2^+2Fc^2^)/3'
_refine_ls_weighting_scheme calc
_refine_ls_wR_factor_gt 0.0964
_refine_ls_wR_factor_ref 0.0979
_reflns_Friedel_coverage 0.000
_reflns_number_gt 4983
_reflns_number_total 5249
_reflns_threshold_expression 'I > 2\s(I)'
_cod_data_source_file d4cc06512c2.cif
_cod_data_source_block mo_lf21_kotora
_cod_original_cell_volume 2295.59(15)
_cod_original_sg_symbol_H-M 'P 21/c'
_cod_database_code 1573793
_shelx_shelxl_version_number 2019/3
_shelx_space_group_comment
;
The symmetry employed for this shelxl refinement is uniquely defined
by the following loop, which should always be used as a source of
symmetry information in preference to the above space-group names.
They are only intended as comments.
;
_shelx_estimated_absorpt_t_min 0.957
_shelx_estimated_absorpt_t_max 0.979

loop_
_space_group_symop_operation_xyz
'x, y, z'
'-x, y+1/2, -z+1/2'
'-x, -y, -z'
'x, -y-1/2, z-1/2'

loop_
_atom_site_label
_atom_site_type_symbol
_atom_site_fract_x
_atom_site_fract_y
_atom_site_fract_z
_atom_site_U_iso_or_equiv
_atom_site_adp_type
_atom_site_occupancy
_atom_site_site_symmetry_order
_atom_site_calc_flag
_atom_site_refinement_flags_posn
_atom_site_refinement_flags_adp
_atom_site_refinement_flags_occupancy
_atom_site_disorder_assembly
_atom_site_disorder_group
Si1 Si 0.26415(4) 0.65146(2) 0.46118(2) 0.02573(10) Uani 1 1 d . . . . .
O1 O 0.36545(14) 0.37719(4) 0.72781(8) 0.0392(2) Uani 1 1 d . . . . .
N1 N 0.45938(13) 0.69023(4) 0.68258(7) 0.02139(19) Uani 1 1 d . . . . .
C1 C 0.63888(15) 0.61781(5) 0.90657(8) 0.0240(2) Uani 1 1 d . . . . .
H1 H 0.566175 0.639843 0.851966 0.029 Uiso 1 1 calc R U . . .
C2 C 0.73484(18) 0.64854(6) 0.98952(9) 0.0326(3) Uani 1 1 d . . . . .
H2 H 0.728212 0.691352 0.991618 0.039 Uiso 1 1 calc R U . . .
C3 C 0.8434(2) 0.61682(7) 1.07176(10) 0.0405(3) Uani 1 1 d . . . . .
H3 H 0.913810 0.638371 1.127713 0.049 Uiso 1 1 calc R U . . .
C4 C 0.84706(19) 0.55532(7) 1.07087(10) 0.0392(3) Uani 1 1 d . . . . .
H4 H 0.918953 0.534422 1.127143 0.047 Uiso 1 1 calc R U . . .
C5 C 0.74594(17) 0.52175(6) 0.98779(9) 0.0297(3) Uani 1 1 d . . . . .
C6 C 0.73997(19) 0.45773(7) 0.99260(10) 0.0372(3) Uani 1 1 d . . . . .
H6 H 0.810784 0.437342 1.049801 0.045 Uiso 1 1 calc R U . . .
C7 C 0.63401(19) 0.42518(6) 0.91624(10) 0.0350(3) Uani 1 1 d . . . . .
H7 H 0.622517 0.382685 0.921796 0.042 Uiso 1 1 calc R U . . .
C8 C 0.54216(16) 0.45602(5) 0.82911(9) 0.0259(2) Uani 1 1 d . . . . .
C9 C 0.55318(14) 0.51829(5) 0.81646(8) 0.0208(2) Uani 1 1 d . . . . .
C10 C 0.64568(14) 0.55379(5) 0.90040(8) 0.0221(2) Uani 1 1 d . . . . .
C11 C 0.41622(16) 0.42945(5) 0.74010(10) 0.0270(2) Uani 1 1 d . . . . .
C12 C 0.36147(15) 0.48002(5) 0.66759(9) 0.0229(2) Uani 1 1 d . . . . .
C13 C 0.25262(16) 0.47724(5) 0.57157(10) 0.0269(2) Uani 1 1 d . . . . .
H13 H 0.196798 0.440477 0.544980 0.032 Uiso 1 1 calc R U . . .
C14 C 0.22662(15) 0.53001(5) 0.51438(9) 0.0256(2) Uani 1 1 d . . . . .
H14 H 0.145347 0.529558 0.449628 0.031 Uiso 1 1 calc R U . . .
C15 C 0.31675(14) 0.58367(5) 0.54954(8) 0.0206(2) Uani 1 1 d . . . . .
C16 C 0.43605(13) 0.58433(5) 0.64795(8) 0.0177(2) Uani 1 1 d . . . . .
C17 C 0.45029(13) 0.53328(5) 0.70975(8) 0.0188(2) Uani 1 1 d . . . . .
C18 C 0.54689(14) 0.63949(5) 0.67881(7) 0.0174(2) Uani 1 1 d . . . . .
C19 C 0.55574(16) 0.74168(5) 0.71115(9) 0.0248(2) Uani 1 1 d . . . . .
H19 H 0.493062 0.778320 0.712686 0.030 Uiso 1 1 calc R U . . .
C20 C 0.73730(16) 0.74352(5) 0.73767(9) 0.0257(2) Uani 1 1 d . . . . .
H20 H 0.797994 0.780368 0.758873 0.031 Uiso 1 1 calc R U . . .
C21 C 0.83375(15) 0.68996(5) 0.73321(8) 0.0218(2) Uani 1 1 d . . . . .
C22 C 1.02230(16) 0.68758(6) 0.76007(9) 0.0285(3) Uani 1 1 d . . . . .
H22 H 1.089091 0.723200 0.782097 0.034 Uiso 1 1 calc R U . . .
C23 C 1.10820(16) 0.63453(6) 0.75447(10) 0.0312(3) Uani 1 1 d . . . . .
H23 H 1.234368 0.633350 0.774172 0.037 Uiso 1 1 calc R U . . .
C24 C 1.01173(16) 0.58142(6) 0.71976(9) 0.0278(2) Uani 1 1 d . . . . .
H24 H 1.073460 0.545020 0.714839 0.033 Uiso 1 1 calc R U . . .
C25 C 0.82958(15) 0.58190(5) 0.69306(8) 0.0220(2) Uani 1 1 d . . . . .
H25 H 0.765682 0.545959 0.669435 0.026 Uiso 1 1 calc R U . . .
C26 C 0.73626(14) 0.63604(5) 0.70067(8) 0.0182(2) Uani 1 1 d . . . . .
C27 C 0.4646(2) 0.69478(7) 0.45141(10) 0.0378(3) Uani 1 1 d . . . . .
H27A H 0.430785 0.723986 0.396267 0.057 Uiso 1 1 calc R U . . .
H27B H 0.553360 0.666809 0.438223 0.057 Uiso 1 1 calc R U . . .
H27C H 0.514955 0.716264 0.514628 0.057 Uiso 1 1 calc R U . . .
C28 C 0.0943(2) 0.70040(7) 0.49639(11) 0.0399(3) Uani 1 1 d . . . . .
H28A H 0.063539 0.734064 0.448837 0.060 Uiso 1 1 calc R U . . .
H28B H 0.142797 0.716255 0.564447 0.060 Uiso 1 1 calc R U . . .
H28C H -0.012409 0.676508 0.494353 0.060 Uiso 1 1 calc R U . . .
C29 C 0.1613(2) 0.62088(7) 0.33182(10) 0.0399(3) Uani 1 1 d . . . . .
H29A H 0.153187 0.653166 0.282154 0.060 Uiso 1 1 calc R U . . .
H29B H 0.041983 0.605541 0.328549 0.060 Uiso 1 1 calc R U . . .
H29C H 0.234998 0.587999 0.317292 0.060 Uiso 1 1 calc R U . . .

loop_
_atom_site_aniso_label
_atom_site_aniso_U_11
_atom_site_aniso_U_22
_atom_site_aniso_U_33
_atom_site_aniso_U_23
_atom_site_aniso_U_13
_atom_site_aniso_U_12
Si1 0.02988(18) 0.02710(17) 0.01781(16) 0.00201(11) 0.00196(12) 0.00206(12)
O1 0.0512(6) 0.0161(4) 0.0536(6) 0.0004(4) 0.0194(5) -0.0041(4)
N1 0.0245(5) 0.0163(4) 0.0224(4) 0.0006(3) 0.0044(4) 0.0015(3)
C1 0.0245(5) 0.0282(6) 0.0186(5) -0.0006(4) 0.0043(4) 0.0006(4)
C2 0.0344(6) 0.0372(7) 0.0239(6) -0.0057(5) 0.0033(5) -0.0009(5)
C3 0.0388(7) 0.0556(9) 0.0213(6) -0.0064(6) -0.0029(5) 0.0005(6)
C4 0.0358(7) 0.0564(9) 0.0208(6) 0.0060(6) -0.0009(5) 0.0099(6)
C5 0.0284(6) 0.0383(7) 0.0226(6) 0.0070(5) 0.0070(5) 0.0078(5)
C6 0.0419(7) 0.0399(7) 0.0302(6) 0.0161(5) 0.0099(6) 0.0151(6)
C7 0.0440(7) 0.0266(6) 0.0377(7) 0.0133(5) 0.0164(6) 0.0102(5)
C8 0.0292(6) 0.0212(5) 0.0301(6) 0.0050(4) 0.0125(5) 0.0041(4)
C9 0.0199(5) 0.0207(5) 0.0230(5) 0.0032(4) 0.0077(4) 0.0028(4)
C10 0.0199(5) 0.0277(6) 0.0193(5) 0.0031(4) 0.0059(4) 0.0032(4)
C11 0.0308(6) 0.0174(5) 0.0367(6) 0.0012(4) 0.0158(5) 0.0011(4)
C12 0.0228(5) 0.0161(5) 0.0311(6) -0.0021(4) 0.0093(4) -0.0009(4)
C13 0.0254(5) 0.0199(5) 0.0342(6) -0.0086(4) 0.0058(5) -0.0054(4)
C14 0.0233(5) 0.0265(6) 0.0239(5) -0.0068(4) 0.0007(4) -0.0022(4)
C15 0.0201(5) 0.0210(5) 0.0198(5) -0.0023(4) 0.0032(4) 0.0005(4)
C16 0.0167(4) 0.0166(5) 0.0194(5) -0.0024(4) 0.0039(4) 0.0003(4)
C17 0.0170(5) 0.0169(5) 0.0224(5) -0.0017(4) 0.0052(4) 0.0009(4)
C18 0.0209(5) 0.0159(5) 0.0145(4) -0.0002(3) 0.0031(4) -0.0005(4)
C19 0.0320(6) 0.0151(5) 0.0272(6) -0.0011(4) 0.0079(5) 0.0012(4)
C20 0.0328(6) 0.0172(5) 0.0271(6) -0.0047(4) 0.0080(5) -0.0067(4)
C21 0.0243(5) 0.0218(5) 0.0199(5) -0.0028(4) 0.0069(4) -0.0050(4)
C22 0.0246(6) 0.0321(6) 0.0295(6) -0.0073(5) 0.0082(5) -0.0104(5)
C23 0.0190(5) 0.0424(7) 0.0330(6) -0.0054(5) 0.0082(5) -0.0036(5)
C24 0.0237(6) 0.0300(6) 0.0313(6) -0.0026(5) 0.0103(5) 0.0038(4)
C25 0.0227(5) 0.0207(5) 0.0234(5) -0.0029(4) 0.0075(4) -0.0002(4)
C26 0.0207(5) 0.0179(5) 0.0162(5) -0.0014(4) 0.0052(4) -0.0018(4)
C27 0.0503(8) 0.0389(7) 0.0253(6) 0.0017(5) 0.0117(6) -0.0113(6)
C28 0.0441(8) 0.0414(8) 0.0313(7) 0.0081(6) 0.0048(6) 0.0178(6)
C29 0.0437(8) 0.0500(8) 0.0209(6) -0.0002(5) -0.0008(5) -0.0021(6)

loop_
_atom_type_symbol
_atom_type_description
_atom_type_scat_dispersion_real
_atom_type_scat_dispersion_imag
_atom_type_scat_source
C C 0.0033 0.0016 'International Tables Vol C Tables 4.2.6.8 and 6.1.1.4'
H H 0.0000 0.0000 'International Tables Vol C Tables 4.2.6.8 and 6.1.1.4'
N N 0.0061 0.0033 'International Tables Vol C Tables 4.2.6.8 and 6.1.1.4'
O O 0.0106 0.0060 'International Tables Vol C Tables 4.2.6.8 and 6.1.1.4'
Si Si 0.0817 0.0704 'International Tables Vol C Tables 4.2.6.8 and 6.1.1.4'

loop_
_geom_angle_atom_site_label_1
_geom_angle_atom_site_label_2
_geom_angle_atom_site_label_3
_geom_angle
_geom_angle_site_symmetry_1
_geom_angle_site_symmetry_3
_geom_angle_publ_flag
C27 Si1 C28 112.57(7) . . ?
C27 Si1 C29 105.93(7) . . ?
C28 Si1 C29 107.39(7) . . ?
C27 Si1 C15 113.89(6) . . ?
C28 Si1 C15 109.80(6) . . ?
C29 Si1 C15 106.81(6) . . ?
C18 N1 C19 118.00(10) . . ?
C2 C1 C10 121.55(11) . . ?
C2 C1 H1 119.2 . . ?
C10 C1 H1 119.2 . . ?
C1 C2 C3 120.30(13) . . ?
C1 C2 H2 119.9 . . ?
C3 C2 H2 119.9 . . ?
C4 C3 C2 119.98(13) . . ?
C4 C3 H3 120.0 . . ?
C2 C3 H3 120.0 . . ?
C3 C4 C5 121.48(12) . . ?
C3 C4 H4 119.3 . . ?
C5 C4 H4 119.3 . . ?
C4 C5 C6 120.20(12) . . ?
C4 C5 C10 118.87(12) . . ?
C6 C5 C10 120.89(12) . . ?
C7 C6 C5 120.83(12) . . ?
C7 C6 H6 119.6 . . ?
C5 C6 H6 119.6 . . ?
C6 C7 C8 118.33(12) . . ?
C6 C7 H7 120.8 . . ?
C8 C7 H7 120.8 . . ?
C9 C8 C7 123.57(12) . . ?
C9 C8 C11 109.79(10) . . ?
C7 C8 C11 126.59(11) . . ?
C8 C9 C10 118.49(10) . . ?
C8 C9 C17 107.65(10) . . ?
C10 C9 C17 133.80(10) . . ?
C1 C10 C9 125.32(10) . . ?
C1 C10 C5 117.50(11) . . ?
C9 C10 C5 117.09(11) . . ?
O1 C11 C8 127.84(12) . . ?
O1 C11 C12 126.49(12) . . ?
C8 C11 C12 105.67(9) . . ?
C13 C12 C17 123.12(10) . . ?
C13 C12 C11 127.59(10) . . ?
C17 C12 C11 109.15(10) . . ?
C12 C13 C14 117.96(10) . . ?
C12 C13 H13 121.0 . . ?
C14 C13 H13 121.0 . . ?
C13 C14 C15 121.96(10) . . ?
C13 C14 H14 119.0 . . ?
C15 C14 H14 119.0 . . ?
C14 C15 C16 118.69(10) . . ?
C14 C15 Si1 116.19(8) . . ?
C16 C15 Si1 125.10(8) . . ?
C17 C16 C15 119.76(9) . . ?
C17 C16 C18 122.57(9) . . ?
C15 C16 C18 117.62(9) . . ?
C16 C17 C12 118.05(10) . . ?
C16 C17 C9 134.70(9) . . ?
C12 C17 C9 107.12(9) . . ?
N1 C18 C26 123.51(9) . . ?
N1 C18 C16 116.10(9) . . ?
C26 C18 C16 120.38(9) . . ?
N1 C19 C20 123.75(10) . . ?
N1 C19 H19 118.1 . . ?
C20 C19 H19 118.1 . . ?
C19 C20 C21 119.26(10) . . ?
C19 C20 H20 120.4 . . ?
C21 C20 H20 120.4 . . ?
C20 C21 C22 123.08(10) . . ?
C20 C21 C26 118.07(10) . . ?
C22 C21 C26 118.84(10) . . ?
C23 C22 C21 120.48(11) . . ?
C23 C22 H22 119.8 . . ?
C21 C22 H22 119.8 . . ?
C22 C23 C24 120.71(11) . . ?
C22 C23 H23 119.6 . . ?
C24 C23 H23 119.6 . . ?
C25 C24 C23 120.52(11) . . ?
C25 C24 H24 119.7 . . ?
C23 C24 H24 119.7 . . ?
C24 C25 C26 120.10(10) . . ?
C24 C25 H25 119.9 . . ?
C26 C25 H25 119.9 . . ?
C25 C26 C21 119.29(10) . . ?
C25 C26 C18 123.39(9) . . ?
C21 C26 C18 117.31(9) . . ?
Si1 C27 H27A 109.5 . . ?
Si1 C27 H27B 109.5 . . ?
H27A C27 H27B 109.5 . . ?
Si1 C27 H27C 109.5 . . ?
H27A C27 H27C 109.5 . . ?
H27B C27 H27C 109.5 . . ?
Si1 C28 H28A 109.5 . . ?
Si1 C28 H28B 109.5 . . ?
H28A C28 H28B 109.5 . . ?
Si1 C28 H28C 109.5 . . ?
H28A C28 H28C 109.5 . . ?
H28B C28 H28C 109.5 . . ?
Si1 C29 H29A 109.5 . . ?
Si1 C29 H29B 109.5 . . ?
H29A C29 H29B 109.5 . . ?
Si1 C29 H29C 109.5 . . ?
H29A C29 H29C 109.5 . . ?
H29B C29 H29C 109.5 . . ?

loop_
_geom_bond_atom_site_label_1
_geom_bond_atom_site_label_2
_geom_bond_distance
_geom_bond_site_symmetry_2
_geom_bond_publ_flag
Si1 C27 1.8683(14) . ?
Si1 C28 1.8701(14) . ?
Si1 C29 1.8796(13) . ?
Si1 C15 1.9085(11) . ?
O1 C11 1.2201(15) . ?
N1 C18 1.3222(13) . ?
N1 C19 1.3647(14) . ?
C1 C2 1.3720(16) . ?
C1 C10 1.4217(16) . ?
C1 H1 0.9500 . ?
C2 C3 1.4116(19) . ?
C2 H2 0.9500 . ?
C3 C4 1.362(2) . ?
C3 H3 0.9500 . ?
C4 C5 1.4188(19) . ?
C4 H4 0.9500 . ?
C5 C6 1.4202(19) . ?
C5 C10 1.4397(15) . ?
C6 C7 1.362(2) . ?
C6 H6 0.9500 . ?
C7 C8 1.4040(17) . ?
C7 H7 0.9500 . ?
C8 C9 1.3949(15) . ?
C8 C11 1.4784(18) . ?
C9 C10 1.4283(16) . ?
C9 C17 1.5166(15) . ?
C11 C12 1.4869(16) . ?
C12 C13 1.3741(17) . ?
C12 C17 1.4133(14) . ?
C13 C14 1.3940(17) . ?
C13 H13 0.9500 . ?
C14 C15 1.4007(15) . ?
C14 H14 0.9500 . ?
C15 C16 1.4302(14) . ?
C16 C17 1.4018(14) . ?
C16 C18 1.4921(14) . ?
C18 C26 1.4298(14) . ?
C19 C20 1.3671(17) . ?
C19 H19 0.9500 . ?
C20 C21 1.4139(16) . ?
C20 H20 0.9500 . ?
C21 C22 1.4200(16) . ?
C21 C26 1.4232(14) . ?
C22 C23 1.3640(18) . ?
C22 H22 0.9500 . ?
C23 C24 1.4104(18) . ?
C23 H23 0.9500 . ?
C24 C25 1.3709(16) . ?
C24 H24 0.9500 . ?
C25 C26 1.4199(15) . ?
C25 H25 0.9500 . ?
C27 H27A 0.9800 . ?
C27 H27B 0.9800 . ?
C27 H27C 0.9800 . ?
C28 H28A 0.9800 . ?
C28 H28B 0.9800 . ?
C28 H28C 0.9800 . ?
C29 H29A 0.9800 . ?
C29 H29B 0.9800 . ?
C29 H29C 0.9800 . ?
